data_7235260
loop_
_publ_author_name
'Dutta, Jayita'
'Bhattacharya, Samaresh'

_publ_section_title
;
 Controlled interaction of benzaldehyde thiosemicarbazones with palladium:
 formation of bis-complexes with cis-geometry and organopalladium
 complexes, and their catalytic application in C--C and C--N coupling
;
_journal_issue 27
_journal_name_full 'RSC Advances'
_journal_page_first 10707
_journal_paper_doi 10.1039/c3ra40829a
_journal_volume 3
_journal_year 2013
_chemical_formula_sum 'C18 H20 N6 Pd S2'
_chemical_formula_weight 490.94
_space_group_IT_number 14
_space_group_name_Hall '-P 2ybc'
_space_group_name_H-M_alt 'P 1 21/c 1'
_symmetry_cell_setting monoclinic
_symmetry_space_group_name_H-M 'P 1 21/c 1'
_atom_sites_solution_hydrogens geom
_atom_sites_solution_primary direct
_atom_sites_solution_secondary difmap
_audit_creation_method SHELXL-97
_cell_angle_alpha 90.00
_cell_angle_beta 115.153(2)
_cell_angle_gamma 90.00
_cell_formula_units_Z 8
_cell_length_a 17.3130(7)
_cell_length_b 13.4192(6)
_cell_length_c 19.7406(9)
_cell_measurement_temperature 273(2)
_cell_volume 4151.4(3)
_computing_structure_refinement 'SHELXL-97 (Sheldrick, 2008)'
_computing_structure_solution 'SHELXS-97 (Sheldrick, 2008)'
_diffrn_ambient_temperature 273(2)
_diffrn_measured_fraction_theta_full 0.995
_diffrn_measured_fraction_theta_max 0.995
_diffrn_radiation_monochromator graphite
_diffrn_radiation_source 'fine-focus sealed tube'
_diffrn_radiation_type MoK\a
_diffrn_radiation_wavelength 0.71073
_diffrn_reflns_av_R_equivalents 0.0485
_diffrn_reflns_av_sigmaI/netI 0.0396
_diffrn_reflns_limit_h_max 19
_diffrn_reflns_limit_h_min -19
_diffrn_reflns_limit_k_max 14
_diffrn_reflns_limit_k_min -15
_diffrn_reflns_limit_l_max 22
_diffrn_reflns_limit_l_min -22
_diffrn_reflns_number 25456
_diffrn_reflns_theta_full 23.72
_diffrn_reflns_theta_max 23.72
_diffrn_reflns_theta_min 1.30
_exptl_absorpt_coefficient_mu 1.110
_exptl_absorpt_correction_T_max 0.775
_exptl_absorpt_correction_T_min 0.765
_exptl_absorpt_correction_type multi-scan
_exptl_crystal_colour Orange
_exptl_crystal_density_diffrn 1.571
_exptl_crystal_density_method 'not measured'
_exptl_crystal_description Block
_exptl_crystal_F_000 1984
_exptl_crystal_size_max 0.25
_exptl_crystal_size_mid 0.24
_exptl_crystal_size_min 0.23
_refine_diff_density_max 0.747
_refine_diff_density_min -0.578
_refine_diff_density_rms 0.077
_refine_ls_extinction_method none
_refine_ls_goodness_of_fit_ref 0.849
_refine_ls_hydrogen_treatment constr
_refine_ls_matrix_type full
_refine_ls_number_parameters 491
_refine_ls_number_reflns 6277
_refine_ls_number_restraints 0
_refine_ls_restrained_S_all 0.849
_refine_ls_R_factor_all 0.0483
_refine_ls_R_factor_gt 0.0335
_refine_ls_shift/su_max 0.007
_refine_ls_shift/su_mean 0.000
_refine_ls_structure_factor_coef Fsqd
_refine_ls_weighting_details 'calc w=1/[\s^2^(Fo^2^)+(0.1000P)^2^+0.0000P] where P=(Fo^2^+2Fc^2^)/3'
_refine_ls_weighting_scheme calc
_refine_ls_wR_factor_gt 0.1029
_refine_ls_wR_factor_ref 0.1231
_reflns_number_gt 4800
_reflns_number_total 6277
_reflns_threshold_expression &gt;2sigma(I)
_cod_data_source_file c3ra40829a.cif
_cod_data_source_block jd33
_cod_depositor_comments
;
The following automatic conversions were performed:

data item '_exptl_absorpt_correction_type' value 'Multi-Scan' was
changed to 'multi-scan' in accordance with the
/home/saulius/struct/COD-crude-data/automatic-downloads/DataCite-retrospective/RSC/depositions/lib/dictionaries/cif_core.dic
dictionary named 'cif_core.dic' version 2.4.2 last updated on
2011-04-26.

data item '_symmetry_cell_setting' value 'Monoclinic' was changed to
'monoclinic' in accordance with the
/home/saulius/struct/COD-crude-data/automatic-downloads/DataCite-retrospective/RSC/depositions/lib/dictionaries/cif_core.dic
dictionary named 'cif_core.dic' version 2.4.2 last updated on
2011-04-26.

Automatic conversion script
Id: cif_fix_values 6909 2019-04-08 15:41:33Z antanas 
;
_cod_original_sg_symbol_H-M 'P 21/c'
_cod_database_code 7235260

loop_
_symmetry_equiv_pos_as_xyz
'x, y, z'
'-x, y+1/2, -z+1/2'
'-x, -y, -z'
'x, -y-1/2, z-1/2'

loop_
_atom_site_label
_atom_site_type_symbol
_atom_site_fract_x
_atom_site_fract_y
_atom_site_fract_z
_atom_site_U_iso_or_equiv
_atom_site_adp_type
_atom_site_occupancy
_atom_site_symmetry_multiplicity
_atom_site_calc_flag
_atom_site_refinement_flags
Pd1 Pd 0.147415(18) 0.67934(2) 0.378689(16) 0.02906(13) Uani 1 1 d .
Pd2 Pd 0.645882(18) 0.68748(2) 0.371966(16) 0.03034(13) Uani 1 1 d .
S1 S 0.17664(7) 0.82110(8) 0.44730(7) 0.0462(3) Uani 1 1 d .
S2 S 0.27726(7) 0.67015(7) 0.37920(7) 0.0396(3) Uani 1 1 d .
S3 S 0.76872(8) 0.69224(8) 0.35948(7) 0.0476(3) Uani 1 1 d .
S4 S 0.68114(7) 0.54772(8) 0.44247(6) 0.0441(3) Uani 1 1 d .
N6 N 0.3354(2) 0.5053(2) 0.34356(19) 0.0460(9) Uani 1 1 d .
H6A H 0.3323 0.4476 0.3237 0.055 Uiso 1 1 calc R
H6B H 0.3840 0.5346 0.3655 0.055 Uiso 1 1 calc R
N12 N 0.5632(2) 0.4331(2) 0.4547(2) 0.0471(9) Uani 1 1 d .
H12A H 0.5137 0.4189 0.4523 0.057 Uiso 1 1 calc R
H12B H 0.6029 0.3888 0.4691 0.057 Uiso 1 1 calc R
N11 N 0.5175(2) 0.5909(2) 0.41397(18) 0.0367(8) Uani 1 1 d .
N9 N 0.8234(2) 0.8545(3) 0.31845(19) 0.0473(9) Uani 1 1 d .
H9A H 0.8189 0.9119 0.2976 0.057 Uiso 1 1 calc R
H9B H 0.8721 0.8250 0.3381 0.057 Uiso 1 1 calc R
N7 N 0.6140(2) 0.8013(2) 0.29281(18) 0.0340(8) Uani 1 1 d .
N5 N 0.1910(2) 0.5049(2) 0.30706(18) 0.0366(8) Uani 1 1 d .
N10 N 0.5433(2) 0.6848(2) 0.39941(19) 0.0306(8) Uani 1 1 d .
N8 N 0.6812(2) 0.8577(2) 0.28990(18) 0.0379(8) Uani 1 1 d .
C18 C 0.2639(2) 0.5501(3) 0.3404(2) 0.0347(9) Uani 1 1 d .
C23 C 0.3769(3) 0.6274(3) 0.2071(2) 0.0438(11) Uani 1 1 d .
H23 H 0.3753 0.5583 0.2098 0.053 Uiso 1 1 calc R
C28 C 0.5172(3) 0.8624(3) 0.4076(2) 0.0385(10) Uani 1 1 d .
C8 C -0.0098(3) 0.6186(3) 0.4026(2) 0.0366(10) Uani 1 1 d .
H8 H -0.0600 0.6393 0.4046 0.044 Uiso 1 1 calc R
C17 C 0.0495(2) 0.5331(3) 0.2539(2) 0.0369(10) Uani 1 1 d .
H17 H 0.0485 0.4715 0.2319 0.044 Uiso 1 1 calc R
C1 C 0.0075(3) 0.5116(3) 0.4097(2) 0.0363(9) Uani 1 1 d .
C22 C 0.3015(3) 0.6798(4) 0.1803(3) 0.0512(13) Uani 1 1 d .
C4 C 0.0339(3) 0.3062(3) 0.4345(2) 0.0477(12) Uani 1 1 d .
C10 C -0.0320(2) 0.5860(3) 0.2287(2) 0.0350(9) Uani 1 1 d .
C11 C -0.0377(3) 0.6888(3) 0.2254(2) 0.0373(10) Uani 1 1 d .
H11 H 0.0118 0.7269 0.2436 0.045 Uiso 1 1 calc R
C19 C 0.4597(2) 0.7763(3) 0.2274(2) 0.0365(9) Uani 1 1 d .
C27 C 0.7539(3) 0.8109(3) 0.3203(2) 0.0377(10) Uani 1 1 d .
C15 C -0.1070(3) 0.5311(3) 0.1996(2) 0.0488(11) Uani 1 1 d .
H15 H -0.1047 0.4619 0.1998 0.059 Uiso 1 1 calc R
C24 C 0.4549(3) 0.6743(3) 0.2301(2) 0.0407(11) Uani 1 1 d .
H24 H 0.5047 0.6366 0.2476 0.049 Uiso 1 1 calc R
C5 C 0.1009(3) 0.3708(3) 0.4484(2) 0.0412(10) Uani 1 1 d .
H5 H 0.1560 0.3454 0.4663 0.049 Uiso 1 1 calc R
C36 C 0.5789(3) 0.5258(3) 0.4355(2) 0.0334(9) Uani 1 1 d .
C12 C -0.1160(3) 0.7354(3) 0.1956(2) 0.0432(10) Uani 1 1 d .
H12 H -0.1184 0.8047 0.1943 0.052 Uiso 1 1 calc R
C35 C 0.4977(3) 0.7556(3) 0.4050(2) 0.0388(10) Uani 1 1 d .
H35 H 0.4470 0.7382 0.4076 0.047 Uiso 1 1 calc R
C9 C 0.0705(3) 0.8464(3) 0.4258(2) 0.0393(10) Uani 1 1 d .
C26 C 0.5403(3) 0.8289(3) 0.2449(2) 0.0392(10) Uani 1 1 d .
H26 H 0.5375 0.8875 0.2188 0.047 Uiso 1 1 calc R
C30 C 0.6174(3) 0.9978(3) 0.4502(2) 0.0553(13) Uani 1 1 d .
H30 H 0.6736 1.0200 0.4708 0.066 Uiso 1 1 calc R
C6 C 0.0885(3) 0.4716(3) 0.4367(2) 0.0368(10) Uani 1 1 d .
H6 H 0.1351 0.5132 0.4471 0.044 Uiso 1 1 calc R
C31 C 0.5526(4) 1.0658(3) 0.4315(3) 0.0561(13) Uani 1 1 d .
C33 C 0.4527(3) 0.9309(3) 0.3882(3) 0.0565(13) Uani 1 1 d .
H33 H 0.3962 0.9094 0.3674 0.068 Uiso 1 1 calc R
C13 C -0.1911(3) 0.6817(3) 0.1675(3) 0.0485(12) Uani 1 1 d .
C29 C 0.6010(3) 0.8980(3) 0.4390(2) 0.0464(11) Uani 1 1 d .
H29 H 0.6462 0.8533 0.4524 0.056 Uiso 1 1 calc R
N2 N 0.0078(2) 0.7833(3) 0.39827(19) 0.0398(8) Uani 1 1 d .
N4 N 0.1221(2) 0.5628(2) 0.30312(17) 0.0340(8) Uani 1 1 d .
N1 N 0.0365(2) 0.6862(2) 0.39399(18) 0.0284(8) Uani 1 1 d .
N3 N 0.0512(3) 0.9407(2) 0.4403(2) 0.0558(10) Uani 1 1 d .
H3A H -0.0005 0.9559 0.4312 0.067 Uiso 1 1 calc R
H3B H 0.0909 0.9847 0.4586 0.067 Uiso 1 1 calc R
C34 C 0.5711(5) 1.1760(3) 0.4477(3) 0.081(2) Uani 1 1 d .
H34A H 0.6096 1.1979 0.4273 0.121 Uiso 1 1 calc R
H34B H 0.5966 1.1867 0.5008 0.121 Uiso 1 1 calc R
H34C H 0.5189 1.2130 0.4251 0.121 Uiso 1 1 calc R
C16 C -0.2764(3) 0.7346(4) 0.1335(3) 0.0736(16) Uani 1 1 d .
H16A H -0.3153 0.6974 0.0912 0.110 Uiso 1 1 calc R
H16B H -0.2690 0.8001 0.1176 0.110 Uiso 1 1 calc R
H16C H -0.2990 0.7398 0.1702 0.110 Uiso 1 1 calc R
C25 C 0.2163(3) 0.6269(4) 0.1534(3) 0.0696(15) Uani 1 1 d .
H25A H 0.1908 0.6406 0.1872 0.104 Uiso 1 1 calc R
H25B H 0.2247 0.5564 0.1517 0.104 Uiso 1 1 calc R
H25C H 0.1792 0.6503 0.1043 0.104 Uiso 1 1 calc R
C3 C -0.0473(3) 0.3475(4) 0.4079(3) 0.0634(14) Uani 1 1 d .
H3 H -0.0938 0.3058 0.3979 0.076 Uiso 1 1 calc R
C20 C 0.3841(3) 0.8301(3) 0.1990(3) 0.0524(12) Uani 1 1 d .
H20 H 0.3856 0.8990 0.1952 0.063 Uiso 1 1 calc R
C2 C -0.0608(3) 0.4480(3) 0.3961(3) 0.0556(12) Uani 1 1 d .
H2 H -0.1158 0.4736 0.3790 0.067 Uiso 1 1 calc R
C32 C 0.4705(4) 1.0320(3) 0.3993(3) 0.0644(14) Uani 1 1 d .
H32 H 0.4257 1.0775 0.3845 0.077 Uiso 1 1 calc R
C21 C 0.3071(3) 0.7822(4) 0.1764(3) 0.0591(13) Uani 1 1 d .
H21 H 0.2573 0.8198 0.1579 0.071 Uiso 1 1 calc R
C14 C -0.1855(3) 0.5794(4) 0.1702(3) 0.0559(13) Uani 1 1 d .
H14 H -0.2353 0.5417 0.1521 0.067 Uiso 1 1 calc R
C7 C 0.0497(4) 0.1969(3) 0.4511(3) 0.0601(14) Uani 1 1 d .
H7A H 0.0879 0.1728 0.4311 0.090 Uiso 1 1 calc R
H7B H -0.0034 0.1615 0.4286 0.090 Uiso 1 1 calc R
H7C H 0.0747 0.1868 0.5043 0.090 Uiso 1 1 calc R

loop_
_atom_site_aniso_label
_atom_site_aniso_U_11
_atom_site_aniso_U_22
_atom_site_aniso_U_33
_atom_site_aniso_U_23
_atom_site_aniso_U_13
_atom_site_aniso_U_12
Pd1 0.0265(2) 0.0257(2) 0.0368(2) -0.00373(12) 0.01518(17) -0.00011(12)
Pd2 0.0255(2) 0.0282(2) 0.0403(2) 0.00673(12) 0.01683(17) 0.00197(12)
S1 0.0425(7) 0.0344(6) 0.0611(7) -0.0154(5) 0.0213(6) -0.0035(5)
S2 0.0300(6) 0.0327(6) 0.0613(7) -0.0124(5) 0.0242(6) -0.0055(4)
S3 0.0356(7) 0.0436(7) 0.0751(8) 0.0267(6) 0.0345(6) 0.0138(5)
S4 0.0326(6) 0.0382(6) 0.0614(7) 0.0176(5) 0.0200(5) 0.0040(5)
N6 0.031(2) 0.037(2) 0.072(3) -0.0124(18) 0.0242(19) -0.0008(16)
N12 0.049(2) 0.0249(19) 0.074(3) 0.0084(17) 0.032(2) -0.0016(17)
N11 0.033(2) 0.0262(18) 0.055(2) 0.0000(15) 0.0234(17) -0.0051(16)
N9 0.031(2) 0.042(2) 0.074(3) 0.0189(18) 0.0275(19) 0.0051(17)
N7 0.0287(19) 0.0323(18) 0.044(2) 0.0043(15) 0.0180(17) 0.0035(15)
N5 0.0278(19) 0.0318(18) 0.051(2) -0.0107(16) 0.0181(16) 0.0000(15)
N10 0.029(2) 0.0252(19) 0.041(2) 0.0002(13) 0.0180(17) -0.0022(14)
N8 0.0295(19) 0.0339(19) 0.052(2) 0.0086(16) 0.0192(17) -0.0018(16)
C18 0.031(2) 0.035(2) 0.043(2) 0.0000(18) 0.021(2) -0.0019(19)
C23 0.053(3) 0.035(2) 0.039(2) 0.0059(19) 0.016(2) -0.008(2)
C28 0.047(3) 0.030(2) 0.049(3) -0.0005(19) 0.031(2) -0.002(2)
C8 0.029(2) 0.043(3) 0.041(2) 0.0001(19) 0.018(2) 0.0039(19)
C17 0.035(2) 0.034(2) 0.042(2) -0.0085(18) 0.016(2) -0.0047(19)
C1 0.035(2) 0.033(2) 0.044(2) -0.0039(18) 0.020(2) -0.0039(19)
C22 0.036(3) 0.065(3) 0.043(3) 0.011(2) 0.007(2) -0.010(2)
C4 0.068(3) 0.036(3) 0.047(3) -0.0060(19) 0.032(3) -0.007(2)
C10 0.032(2) 0.041(2) 0.032(2) -0.0068(17) 0.0132(19) 0.0000(19)
C11 0.035(3) 0.042(3) 0.035(2) -0.0048(17) 0.014(2) -0.0074(19)
C19 0.033(2) 0.034(2) 0.036(2) 0.0074(18) 0.0095(19) 0.0023(19)
C27 0.032(2) 0.039(2) 0.049(3) 0.0080(19) 0.023(2) 0.0027(19)
C15 0.041(3) 0.041(3) 0.062(3) -0.014(2) 0.019(2) -0.005(2)
C24 0.035(3) 0.044(3) 0.038(2) 0.0040(18) 0.011(2) 0.003(2)
C5 0.046(3) 0.036(2) 0.043(2) 0.0050(19) 0.021(2) 0.005(2)
C36 0.034(2) 0.029(2) 0.037(2) -0.0013(17) 0.0161(19) -0.0048(19)
C12 0.045(3) 0.043(3) 0.038(2) -0.001(2) 0.015(2) 0.009(2)
C35 0.036(2) 0.034(2) 0.054(3) 0.001(2) 0.028(2) -0.002(2)
C9 0.050(3) 0.027(2) 0.045(2) 0.0009(19) 0.024(2) 0.006(2)
C26 0.039(3) 0.034(2) 0.046(3) 0.0066(19) 0.020(2) -0.0008(19)
C30 0.073(4) 0.040(3) 0.056(3) -0.015(2) 0.030(3) -0.022(3)
C6 0.035(2) 0.038(2) 0.039(2) 0.0029(18) 0.017(2) -0.0072(19)
C31 0.094(4) 0.036(3) 0.059(3) -0.004(2) 0.052(3) -0.009(3)
C33 0.058(3) 0.036(3) 0.085(4) 0.005(2) 0.040(3) 0.011(2)
C13 0.040(3) 0.059(3) 0.041(3) -0.011(2) 0.012(2) 0.007(2)
C29 0.051(3) 0.041(3) 0.052(3) 0.000(2) 0.026(2) -0.001(2)
N2 0.043(2) 0.0289(19) 0.050(2) 0.0001(16) 0.0226(18) 0.0096(17)
N4 0.033(2) 0.0312(18) 0.0425(19) -0.0041(15) 0.0200(17) -0.0009(15)
N1 0.0250(19) 0.0287(19) 0.0326(18) -0.0012(13) 0.0132(16) 0.0037(14)
N3 0.066(3) 0.029(2) 0.080(3) -0.0065(18) 0.038(2) 0.0073(19)
C34 0.150(6) 0.035(3) 0.082(4) -0.014(3) 0.074(4) -0.017(3)
C16 0.046(3) 0.076(4) 0.085(4) -0.014(3) 0.014(3) 0.010(3)
C25 0.043(3) 0.077(4) 0.074(4) 0.016(3) 0.011(3) -0.017(3)
C3 0.053(3) 0.048(3) 0.094(4) -0.003(3) 0.036(3) -0.017(3)
C20 0.044(3) 0.041(3) 0.068(3) 0.015(2) 0.021(3) 0.002(2)
C2 0.045(3) 0.048(3) 0.076(3) -0.001(2) 0.028(3) -0.007(2)
C32 0.089(4) 0.037(3) 0.085(4) 0.006(3) 0.055(3) 0.014(3)
C21 0.030(3) 0.059(3) 0.078(4) 0.017(3) 0.013(3) 0.006(2)
C14 0.034(3) 0.063(3) 0.064(3) -0.013(2) 0.014(2) -0.009(2)
C7 0.093(4) 0.035(3) 0.067(3) -0.003(2) 0.048(3) -0.011(3)

loop_
_atom_type_symbol
_atom_type_description
_atom_type_scat_dispersion_real
_atom_type_scat_dispersion_imag
_atom_type_scat_source
C C 0.0033 0.0016 'International Tables Vol C Tables 4.2.6.8 and 6.1.1.4'
H H 0.0000 0.0000 'International Tables Vol C Tables 4.2.6.8 and 6.1.1.4'
N N 0.0061 0.0033 'International Tables Vol C Tables 4.2.6.8 and 6.1.1.4'
O O 0.0106 0.0060 'International Tables Vol C Tables 4.2.6.8 and 6.1.1.4'
S S 0.1246 0.1234 'International Tables Vol C Tables 4.2.6.8 and 6.1.1.4'
Pd Pd -0.9988 1.0072 'International Tables Vol C Tables 4.2.6.8 and 6.1.1.4'

loop_
_geom_angle_atom_site_label_1
_geom_angle_atom_site_label_2
_geom_angle_atom_site_label_3
_geom_angle
N1 Pd1 N4 102.30(12)
N1 Pd1 S2 172.15(9)
N4 Pd1 S2 82.37(9)
N1 Pd1 S1 81.98(9)
N4 Pd1 S1 171.22(9)
S2 Pd1 S1 94.28(4)
N10 Pd2 N7 103.05(12)
N10 Pd2 S3 171.95(10)
N7 Pd2 S3 81.85(9)
N10 Pd2 S4 82.03(9)
N7 Pd2 S4 170.40(9)
S3 Pd2 S4 94.06(4)
C9 S1 Pd1 94.25(14)
C18 S2 Pd1 95.89(13)
C27 S3 Pd2 96.18(14)
C36 S4 Pd2 95.27(13)
C18 N6 H6A 120.0
C18 N6 H6B 120.0
H6A N6 H6B 120.0
C36 N12 H12A 120.0
C36 N12 H12B 120.0
H12A N12 H12B 120.0
C36 N11 N10 112.5(3)
C27 N9 H9A 120.0
C27 N9 H9B 120.0
H9A N9 H9B 120.0
C26 N7 N8 113.3(3)
C26 N7 Pd2 129.1(3)
N8 N7 Pd2 117.6(2)
C18 N5 N4 113.0(3)
C35 N10 N11 113.0(3)
C35 N10 Pd2 130.2(3)
N11 N10 Pd2 116.9(2)
C27 N8 N7 112.0(3)
N5 C18 N6 119.3(3)
N5 C18 S2 124.6(3)
N6 C18 S2 116.0(3)
C22 C23 C24 122.0(4)
C22 C23 H23 119.0
C24 C23 H23 119.0
C33 C28 C29 117.6(4)
C33 C28 C35 119.8(4)
C29 C28 C35 122.0(4)
N1 C8 C1 127.0(4)
N1 C8 H8 116.5
C1 C8 H8 116.5
N4 C17 C10 126.8(4)
N4 C17 H17 116.6
C10 C17 H17 116.6
C6 C1 C2 118.5(4)
C6 C1 C8 123.5(4)
C2 C1 C8 117.6(4)
C23 C22 C21 116.8(4)
C23 C22 C25 121.3(4)
C21 C22 C25 121.8(5)
C5 C4 C3 117.0(4)
C5 C4 C7 120.7(5)
C3 C4 C7 122.2(4)
C11 C10 C15 118.4(4)
C11 C10 C17 122.6(4)
C15 C10 C17 118.7(4)
C12 C11 C10 120.8(4)
C12 C11 H11 119.6
C10 C11 H11 119.6
C24 C19 C20 118.2(4)
C24 C19 C26 122.5(4)
C20 C19 C26 118.9(4)
N8 C27 N9 118.4(3)
N8 C27 S3 125.2(3)
N9 C27 S3 116.3(3)
C10 C15 C14 120.1(4)
C10 C15 H15 119.9
C14 C15 H15 119.9
C19 C24 C23 120.5(4)
C19 C24 H24 119.7
C23 C24 H24 119.7
C6 C5 C4 121.8(4)
C6 C5 H5 119.1
C4 C5 H5 119.1
N11 C36 N12 118.3(4)
N11 C36 S4 125.1(3)
N12 C36 S4 116.6(3)
C11 C12 C13 121.4(4)
C11 C12 H12 119.3
C13 C12 H12 119.3
N10 C35 C28 126.3(4)
N10 C35 H35 116.9
C28 C35 H35 116.9
N2 C9 N3 117.1(4)
N2 C9 S1 125.7(3)
N3 C9 S1 117.2(3)
N7 C26 C19 125.8(4)
N7 C26 H26 117.1
C19 C26 H26 117.1
C29 C30 C31 121.3(5)
C29 C30 H30 119.4
C31 C30 H30 119.4
C5 C6 C1 120.6(4)
C5 C6 H6 119.7
C1 C6 H6 119.7
C32 C31 C30 118.4(4)
C32 C31 C34 120.5(5)
C30 C31 C34 121.1(5)
C28 C33 C32 120.8(5)
C28 C33 H33 119.6
C32 C33 H33 119.6
C14 C13 C12 117.9(4)
C14 C13 C16 121.6(5)
C12 C13 C16 120.5(4)
C30 C29 C28 120.8(4)
C30 C29 H29 119.6
C28 C29 H29 119.6
C9 N2 N1 112.0(3)
C17 N4 N5 114.1(3)
C17 N4 Pd1 128.2(3)
N5 N4 Pd1 117.7(2)
C8 N1 N2 113.2(3)
C8 N1 Pd1 131.7(3)
N2 N1 Pd1 115.0(2)
C9 N3 H3A 120.0
C9 N3 H3B 120.0
H3A N3 H3B 120.0
C31 C34 H34A 109.5
C31 C34 H34B 109.5
H34A C34 H34B 109.5
C31 C34 H34C 109.5
H34A C34 H34C 109.5
H34B C34 H34C 109.5
C13 C16 H16A 109.5
C13 C16 H16B 109.5
H16A C16 H16B 109.5
C13 C16 H16C 109.5
H16A C16 H16C 109.5
H16B C16 H16C 109.5
C22 C25 H25A 109.5
C22 C25 H25B 109.5
H25A C25 H25B 109.5
C22 C25 H25C 109.5
H25A C25 H25C 109.5
H25B C25 H25C 109.5
C2 C3 C4 121.9(4)
C2 C3 H3 119.0
C4 C3 H3 119.0
C21 C20 C19 120.4(4)
C21 C20 H20 119.8
C19 C20 H20 119.8
C3 C2 C1 120.1(4)
C3 C2 H2 119.9
C1 C2 H2 119.9
C31 C32 C33 121.1(5)
C31 C32 H32 119.5
C33 C32 H32 119.5
C20 C21 C22 122.0(4)
C20 C21 H21 119.0
C22 C21 H21 119.0
C13 C14 C15 121.4(4)
C13 C14 H14 119.3
C15 C14 H14 119.3
C4 C7 H7A 109.5
C4 C7 H7B 109.5
H7A C7 H7B 109.5
C4 C7 H7C 109.5
H7A C7 H7C 109.5
H7B C7 H7C 109.5

loop_
_geom_bond_atom_site_label_1
_geom_bond_atom_site_label_2
_geom_bond_distance
Pd1 N1 2.069(3)
Pd1 N4 2.076(3)
Pd1 S2 2.2471(11)
Pd1 S1 2.2641(10)
Pd2 N10 2.066(3)
Pd2 N7 2.084(3)
Pd2 S3 2.2435(11)
Pd2 S4 2.2595(10)
S1 C9 1.735(4)
S2 C18 1.757(4)
S3 C27 1.741(4)
S4 C36 1.742(4)
N6 C18 1.353(5)
N6 H6A 0.8600
N6 H6B 0.8600
N12 C36 1.360(5)
N12 H12A 0.8600
N12 H12B 0.8600
N11 C36 1.299(5)
N11 N10 1.406(4)
N9 C27 1.352(5)
N9 H9A 0.8600
N9 H9B 0.8600
N7 C26 1.278(5)
N7 N8 1.411(4)
N5 C18 1.299(5)
N5 N4 1.398(4)
N10 C35 1.270(5)
N8 C27 1.303(5)
C23 C22 1.376(6)
C23 C24 1.380(6)
C23 H23 0.9300
C28 C33 1.370(6)
C28 C29 1.398(6)
C28 C35 1.467(6)
C8 N1 1.269(5)
C8 C1 1.461(6)
C8 H8 0.9300
C17 N4 1.282(5)
C17 C10 1.466(5)
C17 H17 0.9300
C1 C6 1.381(6)
C1 C2 1.389(6)
C22 C21 1.383(6)
C22 C25 1.515(6)
C4 C5 1.379(6)
C4 C3 1.391(6)
C4 C7 1.502(6)
C10 C11 1.382(5)
C10 C15 1.387(5)
C11 C12 1.378(6)
C11 H11 0.9300
C19 C24 1.373(5)
C19 C20 1.387(6)
C19 C26 1.469(5)
C15 C14 1.391(6)
C15 H15 0.9300
C24 H24 0.9300
C5 C6 1.373(5)
C5 H5 0.9300
C12 C13 1.380(6)
C12 H12 0.9300
C35 H35 0.9300
C9 N2 1.300(5)
C9 N3 1.369(5)
C26 H26 0.9300
C30 C29 1.367(6)
C30 C31 1.369(6)
C30 H30 0.9300
C6 H6 0.9300
C31 C32 1.364(7)
C31 C34 1.518(6)
C33 C32 1.388(6)
C33 H33 0.9300
C13 C14 1.375(6)
C13 C16 1.515(6)
C29 H29 0.9300
N2 N1 1.409(4)
N3 H3A 0.8600
N3 H3B 0.8600
C34 H34A 0.9600
C34 H34B 0.9600
C34 H34C 0.9600
C16 H16A 0.9600
C16 H16B 0.9600
C16 H16C 0.9600
C25 H25A 0.9600
C25 H25B 0.9600
C25 H25C 0.9600
C3 C2 1.371(6)
C3 H3 0.9300
C20 C21 1.371(6)
C20 H20 0.9300
C2 H2 0.9300
C32 H32 0.9300
C21 H21 0.9300
C14 H14 0.9300
C7 H7A 0.9600
C7 H7B 0.9600
C7 H7C 0.9600
